data_2212050
loop_
_publ_author_name
'Lu, Hui'
'Fu, Yun-Long'
'Yang, Jun-Ying'
'Ng, Seik Weng'

_publ_section_title
;
 Tetrasodium(I) pentaoxalatodilanthanate(III) dihydrate
;
_journal_coeditor_code BT2225
_journal_issue 2
_journal_name_full 'Acta Crystallographica Section E'
_journal_page_first m316
_journal_page_last m318
_journal_paper_doi 10.1107/S1600536806054559
_journal_volume 63
_journal_year 2007
_chemical_formula_iupac '[Na4 (H2 O)2] [La2 (C2 O4)5]'
_chemical_formula_moiety 'H4 Na4 O2 4+, C10 La2 O20 4-'
_chemical_formula_sum 'C10 H4 La2 Na4 O22'
_chemical_formula_weight 845.91
_chemical_name_systematic
;
Diaquatetrasodium(I) pentaoxalatodilanthanate(III)
;
_space_group_IT_number 14
_symmetry_cell_setting monoclinic
_symmetry_space_group_name_Hall '-P 2yn'
_symmetry_space_group_name_H-M 'P 1 21/n 1'
_atom_sites_solution_hydrogens geom
_atom_sites_solution_primary direct
_atom_sites_solution_secondary difmap
_audit_creation_method SHELXL-97
_cell_angle_alpha 90.00
_cell_angle_beta 100.9430(10)
_cell_angle_gamma 90.00
_cell_formula_units_Z 2
_cell_length_a 7.8410(4)
_cell_length_b 11.6990(7)
_cell_length_c 12.0084(7)
_cell_measurement_reflns_used 4009
_cell_measurement_temperature 293(2)
_cell_measurement_theta_max 28.4
_cell_measurement_theta_min 2.5
_cell_volume 1081.52(11)
_computing_cell_refinement 'SAINT (Bruker, 2003)'
_computing_data_collection 'SMART (Bruker, 2003)'
_computing_data_reduction SAINT
_computing_molecular_graphics 'X-SEED (Barbour, 2001)'
_computing_publication_material 'publCIF (Westrip, 2006)'
_computing_structure_refinement 'SHELXL97 (Sheldrick, 1997)'
_computing_structure_solution 'SHELXS97 (Sheldrick, 1997)'
_diffrn_ambient_temperature 293(2)
_diffrn_measured_fraction_theta_full 0.97
_diffrn_measured_fraction_theta_max 0.97
_diffrn_measurement_device_type 'Bruker APEX area-detector'
_diffrn_measurement_method '\f and \w'
_diffrn_radiation_monochromator graphite
_diffrn_radiation_source 'fine-focus sealed tube'
_diffrn_radiation_type MoK\a
_diffrn_radiation_wavelength 0.71073
_diffrn_reflns_av_R_equivalents 0.020
_diffrn_reflns_av_sigmaI/netI 0.027
_diffrn_reflns_limit_h_max 10
_diffrn_reflns_limit_h_min -8
_diffrn_reflns_limit_k_max 15
_diffrn_reflns_limit_k_min -13
_diffrn_reflns_limit_l_max 13
_diffrn_reflns_limit_l_min -15
_diffrn_reflns_number 5919
_diffrn_reflns_theta_full 27.5
_diffrn_reflns_theta_max 27.5
_diffrn_reflns_theta_min 2.5
_diffrn_standards_decay_% 0
_diffrn_standards_interval_count 0
_diffrn_standards_interval_time 0
_diffrn_standards_number 0
_exptl_absorpt_coefficient_mu 4.086
_exptl_absorpt_correction_T_max 0.619
_exptl_absorpt_correction_T_min 0.453
_exptl_absorpt_correction_type multi-scan
_exptl_absorpt_process_details '(SADABS; Sheldrick, 1996)'
_exptl_crystal_colour Colourless
_exptl_crystal_density_diffrn 2.598
_exptl_crystal_density_method 'not measured'
_exptl_crystal_description Block
_exptl_crystal_F_000 796
_exptl_crystal_size_max 0.23
_exptl_crystal_size_mid 0.16
_exptl_crystal_size_min 0.13
_refine_diff_density_max 0.76
_refine_diff_density_min -0.77
_refine_ls_extinction_method none
_refine_ls_goodness_of_fit_ref 1.23
_refine_ls_hydrogen_treatment refall
_refine_ls_matrix_type full
_refine_ls_number_parameters 180
_refine_ls_number_reflns 2400
_refine_ls_number_restraints 3
_refine_ls_restrained_S_all 1.22
_refine_ls_R_factor_all 0.029
_refine_ls_R_factor_gt 0.025
_refine_ls_shift/su_max 0.001
_refine_ls_shift/su_mean 0.000
_refine_ls_structure_factor_coef Fsqd
_refine_ls_weighting_details 'calc w=1/[\s^2^(Fo^2^)+(0.0274P)^2^+5.3936P] where P=(Fo^2^+2Fc^2^)/3'
_refine_ls_weighting_scheme calc
_refine_ls_wR_factor_gt 0.060
_refine_ls_wR_factor_ref 0.080
_reflns_number_gt 2277
_reflns_number_total 2400
_reflns_threshold_expression I>2\s(I)
_cod_data_source_file bt2225.cif
_cod_data_source_block I
_cod_depositor_comments
;
The following automatic conversions were performed:
'_symmetry_cell_setting' value 'Monoclinic' changed to 'monoclinic'
according to '/home/saulius/struct/CIF-dictionaries/cif_core.dic'
dictionary named 'cif_core.dic' version 2.4.1 from 2010-06-29.

Automatic conversion script
Id: cif_fix_enum 1527 2010-12-29 10:47:43Z saulius 

The following automatic conversions were performed:

'_symmetry_cell_setting' value 'Monoclinic' changed to 'monoclinic'
according to /home/saulius/struct/CIF-dictionaries/cif_core.dic
dictionary named 'cif_core.dic' version 2.4.1 from 2010-06-29.

Automatic conversion script
Id: cif_fix_values 1715 2011-07-08 13:25:40Z adriana 
;
_cod_original_cell_volume 1081.50(10)
_cod_original_sg_symbol_H-M 'P 21/n'
_cod_database_code 2212050
_cod_database_fobs_code 2212050

loop_
_symmetry_equiv_pos_as_xyz
'x, y, z'
'-x+1/2, y+1/2, -z+1/2'
'-x, -y, -z'
'x-1/2, -y-1/2, z-1/2'

loop_
_atom_site_type_symbol
_atom_site_label
_atom_site_fract_x
_atom_site_fract_y
_atom_site_fract_z
_atom_site_U_iso_or_equiv
_atom_site_adp_type
_atom_site_calc_flag
_atom_site_refinement_flags
_atom_site_occupancy
La La1 0.62107(3) 0.31399(2) 0.32586(2) 0.01060(10) Uani d . 1
Na Na1 0.8572(3) 0.2940(2) 0.0732(2) 0.0251(5) Uani d . 1
Na Na2 0.8874(2) 0.6879(2) 0.6665(2) 0.0221(5) Uani d . 1
O O1 0.7053(5) 0.4773(3) 0.4665(3) 0.0248(8) Uani d . 1
O O2 0.6152(4) 0.6156(3) 0.5690(3) 0.0192(7) Uani d . 1
O O3 0.5319(5) 0.5064(3) 0.2351(3) 0.0249(8) Uani d . 1
O O4 0.6390(5) 0.6846(3) 0.2494(3) 0.0202(7) Uani d . 1
O O5 0.8582(5) 0.4261(3) 0.2457(3) 0.0189(7) Uani d . 1
O O6 0.9374(5) 0.6001(3) 0.1986(3) 0.0242(8) Uani d . 1
O O7 0.5832(5) 0.2823(4) 0.1122(3) 0.0242(8) Uani d . 1
O O8 0.4189(5) 0.2199(4) -0.0473(3) 0.0241(8) Uani d . 1
O O9 0.2985(5) 0.2969(3) 0.2059(3) 0.0218(8) Uani d . 1
O O10 0.1324(5) 0.2764(4) 0.0334(3) 0.0242(8) Uani d . 1
O O1w 0.7659(6) 0.3873(4) -0.0995(4) 0.0360(10) Uani d D 1
H H1 0.681(5) 0.431(5) -0.125(5) 0.04(2) Uiso d D 1
H H2 0.848(6) 0.399(6) -0.135(6) 0.06(3) Uiso d D 1
C C1 0.5940(5) 0.5262(4) 0.5106(4) 0.0138(9) Uani d . 1
C C2 0.6515(6) 0.5782(4) 0.2394(4) 0.0162(9) Uani d . 1
C C3 0.8327(6) 0.5310(4) 0.2273(4) 0.0150(9) Uani d . 1
C C4 0.4387(6) 0.2578(4) 0.0506(4) 0.0148(9) Uani d . 1
C C5 0.2780(6) 0.2784(4) 0.1024(4) 0.0145(9) Uani d . 1

loop_
_atom_site_aniso_label
_atom_site_aniso_U_11
_atom_site_aniso_U_22
_atom_site_aniso_U_33
_atom_site_aniso_U_12
_atom_site_aniso_U_13
_atom_site_aniso_U_23
La1 0.0114(2) 0.01040(10) 0.0103(2) 0.00010(10) 0.00300(10) -0.00100(10)
Na1 0.0120(10) 0.0410(10) 0.0230(10) 0.0040(10) 0.0050(10) 0.0020(10)
Na2 0.0110(10) 0.0360(10) 0.0190(10) -0.0040(10) 0.0040(10) 0.0020(10)
O1 0.018(2) 0.026(2) 0.033(2) -0.004(2) 0.010(2) -0.016(2)
O2 0.017(2) 0.019(2) 0.021(2) -0.0030(10) 0.0030(10) -0.0090(10)
O3 0.023(2) 0.013(2) 0.041(2) -0.0010(10) 0.009(2) 0.006(2)
O4 0.026(2) 0.010(2) 0.027(2) 0.0010(10) 0.011(2) 0.0000(10)
O5 0.025(2) 0.010(2) 0.023(2) 0.0040(10) 0.0080(10) 0.0010(10)
O6 0.016(2) 0.019(2) 0.040(2) 0.0000(10) 0.012(2) 0.005(2)
O7 0.019(2) 0.038(2) 0.016(2) -0.005(2) 0.0050(10) -0.005(2)
O8 0.020(2) 0.039(2) 0.014(2) -0.001(2) 0.0060(10) -0.007(2)
O9 0.017(2) 0.034(2) 0.016(2) -0.002(2) 0.0080(10) -0.007(2)
O10 0.016(2) 0.038(2) 0.019(2) 0.001(2) 0.0040(10) -0.006(2)
O1w 0.026(2) 0.045(3) 0.038(2) 0.013(2) 0.011(2) 0.017(2)
C1 0.009(2) 0.018(2) 0.014(2) -0.002(2) -0.001(2) 0.000(2)
C2 0.021(2) 0.015(2) 0.013(2) 0.000(2) 0.005(2) 0.004(2)
C3 0.011(2) 0.017(2) 0.016(2) 0.004(2) 0.000(2) -0.003(2)
C4 0.0051(19) 0.026(2) 0.013(2) 0.000(2) 0.000(2) 0.001(2)
C5 0.009(2) 0.018(2) 0.015(2) 0.000(2) 0.000(2) -0.001(2)

loop_
_atom_type_symbol
_atom_type_description
_atom_type_scat_dispersion_real
_atom_type_scat_dispersion_imag
_atom_type_scat_source
C C 0.0033 0.0016 'International Tables Vol C Tables 4.2.6.8 and 6.1.1.4'
H H 0.0000 0.0000 'International Tables Vol C Tables 4.2.6.8 and 6.1.1.4'
O O 0.0106 0.0060 'International Tables Vol C Tables 4.2.6.8 and 6.1.1.4'
Na Na 0.0362 0.0249 'International Tables Vol C Tables 4.2.6.8 and 6.1.1.4'
La La -0.2871 2.4523 'International Tables Vol C Tables 4.2.6.8 and 6.1.1.4'

loop_
_geom_angle_atom_site_label_1
_geom_angle_atom_site_label_2
_geom_angle_atom_site_label_3
_geom_angle_site_symmetry_1
_geom_angle_site_symmetry_3
_geom_angle
_geom_angle_publ_flag
O1 La1 O2 . 3_666 63.60(10) yes
O1 La1 O3 . . 68.70(10) yes
O1 La1 O4 . 2_645 122.10(10) yes
O1 La1 O5 . . 75.80(10) yes
O1 La1 O6 . 2_645 146.00(10) yes
O1 La1 O7 . . 137.70(10) yes
O1 La1 O8 . 4_666 68.30(10) yes
O1 La1 O9 . . 120.80(10) yes
O1 La1 O10 . 4_666 73.90(10) yes
O2 La1 O3 3_666 . 76.20(10) yes
O2 La1 O4 3_666 2_645 163.30(10) yes
O2 La1 O5 3_666 . 130.70(10) yes
O2 La1 O6 3_666 2_645 103.90(10) yes
O2 La1 O7 3_666 . 125.70(10) yes
O2 La1 O8 3_666 4_666 114.70(10) yes
O2 La1 O9 3_666 . 65.90(10) yes
O2 La1 O10 3_666 4_666 64.60(10) yes
O3 La1 O4 . 2_645 120.40(10) yes
O3 La1 O5 . . 63.40(10) yes
O3 La1 O6 . 2_645 142.30(10) yes
O3 La1 O7 . . 74.20(10) yes
O3 La1 O8 . 4_666 122.50(10) yes
O3 La1 O9 . . 71.30(10) yes
O3 La1 O10 . 4_666 134.70(10) yes
O4 La1 O5 2_645 . 64.40(10) yes
O4 La1 O6 2_645 2_645 62.20(10) yes
O4 La1 O7 2_645 . 62.50(10) yes
O4 La1 O8 2_645 4_666 59.90(10) yes
O4 La1 O9 2_645 . 115.20(10) yes
O4 La1 O10 2_645 4_666 100.80(10) yes
O5 La1 O6 . 2_645 125.20(10) yes
O5 La1 O7 . . 69.90(10) yes
O5 La1 O8 . 4_666 70.40(10) yes
O5 La1 O9 . . 120.50(10) yes
O5 La1 O10 . 4_666 129.80(10) yes
O6 La1 O7 2_645 . 76.00(10) yes
O6 La1 O8 2_645 4_666 92.30(10) yes
O6 La1 O9 2_645 . 74.60(10) yes
O6 La1 O10 2_645 4_666 72.20(10) yes
O7 La1 O8 . 4_666 119.60(10) yes
O7 La1 O9 . . 61.90(10) yes
O7 La1 O10 . 4_666 148.20(10) yes
O8 La1 O9 4_666 . 166.20(10) yes
O8 La1 O10 4_666 4_666 61.60(10) yes
O9 La1 O10 . 4_666 109.40(10) yes
O7 Na1 O10 . 1_655 171.5(2) ?
O7 Na1 O1w . . 93.9(2) ?
O10 Na1 O1w 1_655 . 89.9(2) ?
O7 Na1 O4 . 2_645 69.60(10) ?
O10 Na1 O4 1_655 2_645 105.8(2) ?
O1w Na1 O4 . 2_645 163.1(2) ?
O7 Na1 O5 . . 74.40(10) ?
O10 Na1 O5 1_655 . 111.0(2) ?
O1w Na1 O5 . . 112.7(2) ?
O4 Na1 O5 2_645 . 67.80(10) ?
O7 Na1 O2 . 2_645 105.70(10) ?
O10 Na1 O2 1_655 2_645 67.30(10) ?
O1w Na1 O2 . 2_645 81.3(2) ?
O4 Na1 O2 2_645 2_645 98.80(10) ?
O5 Na1 O2 . 2_645 166.00(10) ?
O8 Na2 O9 2_655 3_666 166.0(2) ?
O8 Na2 O2 2_655 . 112.7(2) ?
O9 Na2 O2 3_666 . 74.60(10) ?
O8 Na2 O5 2_655 3_766 77.20(10) ?
O9 Na2 O5 3_666 3_766 108.60(10) ?
O2 Na2 O5 . 3_766 126.5(2) ?
O8 Na2 O4 2_655 4_676 65.90(10) ?
O9 Na2 O4 3_666 4_676 103.70(10) ?
O2 Na2 O4 . 4_676 164.4(2) ?
O5 Na2 O4 3_766 4_676 69.00(10) ?
O8 Na2 O1w 2_655 2_655 89.0(2) ?
O9 Na2 O1w 3_666 2_655 80.2(2) ?
O2 Na2 O1w . 2_655 81.50(10) ?
O5 Na2 O1w 3_766 2_655 151.8(2) ?
O4 Na2 O1w 4_676 2_655 82.90(10) ?
C1 O1 La1 . . 120.8(3) ?
C1 O2 Na2 . . 125.6(3) ?
C1 O2 La1 . 3_666 120.7(3) ?
Na2 O2 La1 . 3_666 107.90(10) ?
C1 O2 Na1 . 2_655 107.8(3) ?
Na2 O2 Na1 . 2_655 82.30(10) ?
La1 O2 Na1 3_666 2_655 102.30(10) ?
C2 O3 La1 . . 115.7(3) ?
C2 O4 Na1 . 2_655 127.2(3) ?
C2 O4 Na2 . 4_575 128.2(3) ?
Na1 O4 Na2 2_655 4_575 85.10(10) ?
C2 O4 La1 . 2_655 116.9(3) ?
Na1 O4 La1 2_655 2_655 95.90(10) ?
Na2 O4 La1 4_575 2_655 94.50(10) ?
C3 O5 Na2 . 3_766 133.9(3) ?
C3 O5 Na1 . . 117.9(3) ?
Na2 O5 Na1 3_766 . 84.20(10) ?
C3 O5 La1 . . 117.1(3) ?
Na2 O5 La1 3_766 . 98.40(10) ?
Na1 O5 La1 . . 95.80(10) ?
C3 O6 La1 . 2_655 123.7(3) ?
C4 O7 Na1 . . 131.8(3) ?
C4 O7 La1 . . 122.8(3) ?
Na1 O7 La1 . . 105.23(14) ?
C4 O8 Na2 . 2_645 132.0(3) ?
C4 O8 La1 . 4_565 123.7(3) ?
Na2 O8 La1 2_645 4_565 103.84(14) ?
C5 O9 Na2 . 3_666 134.3(3) ?
C5 O9 La1 . . 118.8(3) ?
Na2 O9 La1 3_666 . 106.73(14) ?
C5 O10 Na1 . 1_455 128.3(3) ?
C5 O10 La1 . 4_565 118.4(3) ?
Na1 O10 La1 1_455 4_565 111.03(15) ?
Na1 O1w Na2 . 2_645 84.47(16) ?
Na1 O1w H1 . . 134(4) ?
Na2 O1w H1 2_645 . 98(5) ?
Na1 O1w H2 . . 113(4) ?
Na2 O1w H2 2_645 . 109(6) ?
H1 O1w H2 . . 109(2) ?
O1 C1 O2 . . 126.4(4) ?
O1 C1 C1 . 3_666 117.7(5) ?
O2 C1 C1 . 3_666 115.9(5) ?
O3 C2 O4 . . 126.7(5) ?
O3 C2 C3 . . 116.5(4) ?
O4 C2 C3 . . 116.8(4) ?
O6 C3 O5 . . 126.2(4) ?
O6 C3 C2 . . 117.1(4) ?
O5 C3 C2 . . 116.6(4) ?
O8 C4 O7 . . 125.0(4) ?
O8 C4 C5 . . 118.6(4) ?
O7 C4 C5 . . 116.3(4) ?
O9 C5 O10 . . 125.6(4) ?
O9 C5 C4 . . 118.4(4) ?
O10 C5 C4 . . 116.0(4) ?

loop_
_geom_bond_atom_site_label_1
_geom_bond_atom_site_label_2
_geom_bond_site_symmetry_2
_geom_bond_distance
_geom_bond_publ_flag
La1 O1 . 2.553(4) yes
La1 O2 3_666 2.568(3) yes
La1 O3 . 2.541(4) yes
La1 O4 2_645 2.701(4) yes
La1 O5 . 2.605(3) yes
La1 O6 2_645 2.551(4) yes
La1 O7 . 2.553(4) yes
La1 O8 4_666 2.565(4) yes
La1 O9 . 2.670(4) yes
La1 O10 4_666 2.693(4) yes
Na1 O2 2_645 2.731(4) ?
Na1 O4 2_645 2.481(4) ?
Na1 O5 . 2.583(4) ?
Na1 O7 . 2.288(4) ?
Na1 O10 1_655 2.306(4) ?
Na1 O1w . 2.332(5) ?
Na2 O2 . 2.385(4) ?
Na2 O4 4_676 2.522(4) ?
Na2 O5 3_766 2.465(4) ?
Na2 O8 2_655 2.306(4) ?
Na2 O9 3_666 2.314(4) ?
Na2 O1w 2_655 2.677(5) ?
O1 C1 . 1.243(6) ?
O2 C1 . 1.253(6) ?
O3 C2 . 1.253(6) ?
O4 C2 . 1.255(6) ?
O5 C3 . 1.256(6) ?
O6 C3 . 1.247(6) ?
O7 C4 . 1.263(6) ?
O8 C4 . 1.239(6) ?
O9 C5 . 1.241(6) ?
O10 C5 . 1.277(6) ?
C1 C1 3_666 1.572(8) ?
C2 C3 . 1.557(6) ?
C4 C5 . 1.526(6) ?
O1w H1 . 0.850(10) ?
O1w H2 . 0.850(10) ?

loop_
_geom_hbond_atom_site_label_D
_geom_hbond_atom_site_label_H
_geom_hbond_atom_site_label_A
_geom_hbond_site_symmetry_A
_geom_hbond_distance_DH
_geom_hbond_distance_HA
_geom_hbond_distance_DA
_geom_hbond_angle_DHA
_geom_hbond_publ_flag
O1w H1 O3 3_665 0.850(10) 2.06(3) 2.865(6) 159(7) yes
O1w H2 O6 3_765 0.850(10) 1.97(2) 2.811(5) 168(6) yes

loop_
_geom_torsion_atom_site_label_1
_geom_torsion_atom_site_label_2
_geom_torsion_atom_site_label_3
_geom_torsion_atom_site_label_4
_geom_torsion_site_symmetry_1
_geom_torsion_site_symmetry_4
_geom_torsion
O3 La1 O1 C1 . . 75.8(4)
O6 La1 O1 C1 2_645 . -84.1(4)
O7 La1 O1 C1 . . 106.0(4)
O8 La1 O1 C1 4_666 . -143.4(4)
O2 La1 O1 C1 3_666 . -8.9(4)
O5 La1 O1 C1 . . 142.4(4)
O9 La1 O1 C1 . . 25.2(4)
O10 La1 O1 C1 4_666 . -78.1(4)
O4 La1 O1 C1 2_645 . -170.9(3)
O8 Na2 O2 C1 2_655 . 57.5(4)
O9 Na2 O2 C1 3_666 . -135.1(4)
O5 Na2 O2 C1 3_766 . -33.2(4)
O4 Na2 O2 C1 4_676 . 138.9(5)
O1w Na2 O2 C1 2_655 . 142.8(4)
O8 Na2 O2 La1 2_655 3_666 -149.45(15)
O9 Na2 O2 La1 3_666 3_666 17.96(15)
O5 Na2 O2 La1 3_766 3_666 119.92(16)
O4 Na2 O2 La1 4_676 3_666 -68.0(6)
O1w Na2 O2 La1 2_655 3_666 -64.09(15)
O8 Na2 O2 Na1 2_655 2_655 -48.98(17)
O9 Na2 O2 Na1 3_666 2_655 118.43(14)
O5 Na2 O2 Na1 3_766 2_655 -139.61(15)
O4 Na2 O2 Na1 4_676 2_655 32.5(6)
O1w Na2 O2 Na1 2_655 2_655 36.38(12)
O6 La1 O3 C2 2_645 . -142.3(3)
O1 La1 O3 C2 . . 56.0(3)
O7 La1 O3 C2 . . -103.4(4)
O8 La1 O3 C2 4_666 . 11.9(4)
O2 La1 O3 C2 3_666 . 122.7(4)
O5 La1 O3 C2 . . -28.3(3)
O9 La1 O3 C2 . . -168.5(4)
O10 La1 O3 C2 4_666 . 92.4(4)
O4 La1 O3 C2 2_645 . -59.6(4)
O7 Na1 O5 C3 . . -96.4(4)
O10 Na1 O5 C3 1_655 . 90.5(4)
O1w Na1 O5 C3 . . -8.7(4)
O4 Na1 O5 C3 2_645 . -170.4(4)
O2 Na1 O5 C3 2_645 . 170.9(5)
O7 Na1 O5 Na2 . 3_766 126.3(2)
O10 Na1 O5 Na2 1_655 3_766 -46.7(2)
O1w Na1 O5 Na2 . 3_766 -145.9(2)
O4 Na1 O5 Na2 2_645 3_766 52.40(10)
O2 Na1 O5 Na2 2_645 3_766 33.7(6)
O7 Na1 O5 La1 . . 28.50(10)
O10 Na1 O5 La1 1_655 . -144.60(10)
O1w Na1 O5 La1 . . 116.2(2)
O4 Na1 O5 La1 2_645 . -45.50(10)
O2 Na1 O5 La1 2_645 . -64.2(6)
O3 La1 O5 C3 . . 17.6(3)
O6 La1 O5 C3 2_645 . 154.4(3)
O1 La1 O5 C3 . . -55.4(3)
O7 La1 O5 C3 . . 99.5(3)
O8 La1 O5 C3 4_666 . -127.1(4)
O2 La1 O5 C3 3_666 . -20.9(4)
O9 La1 O5 C3 . . 62.3(4)
O10 La1 O5 C3 4_666 . -109.7(3)
O4 La1 O5 C3 2_645 . 167.7(4)
O3 La1 O5 Na2 . 3_766 167.2(2)
O6 La1 O5 Na2 2_645 3_766 -55.9(2)
O1 La1 O5 Na2 . 3_766 94.30(10)
O7 La1 O5 Na2 . 3_766 -110.9(2)
O8 La1 O5 Na2 4_666 3_766 22.50(10)
O2 La1 O5 Na2 3_666 3_766 128.70(10)
O9 La1 O5 Na2 . 3_766 -148.10(10)
O10 La1 O5 Na2 4_666 3_766 39.9(2)
O4 La1 O5 Na2 2_645 3_766 -42.70(10)
O3 La1 O5 Na1 . . -107.9(2)
O6 La1 O5 Na1 2_645 . 29.0(2)
O1 La1 O5 Na1 . . 179.2(2)
O7 La1 O5 Na1 . . -26.00(10)
O8 La1 O5 Na1 4_666 . 107.50(10)
O2 La1 O5 Na1 3_666 . -146.30(10)
O9 La1 O5 Na1 . . -63.2(2)
O10 La1 O5 Na1 4_666 . 124.80(10)
O4 La1 O5 Na1 2_645 . 42.30(10)
O1w Na1 O7 C4 . . 42.4(5)
O4 Na1 O7 C4 2_645 . -133.5(5)
O5 Na1 O7 C4 . . 154.9(5)
O2 Na1 O7 C4 2_645 . -39.7(5)
O1w Na1 O7 La1 . . -142.6(2)
O4 Na1 O7 La1 2_645 . 41.60(10)
O5 Na1 O7 La1 . . -30.10(10)
O2 Na1 O7 La1 2_645 . 135.30(10)
O3 La1 O7 C4 . . -86.8(4)
O6 La1 O7 C4 2_645 . 69.9(4)
O1 La1 O7 C4 . . -115.9(4)
O8 La1 O7 C4 4_666 . 154.5(4)
O2 La1 O7 C4 3_666 . -27.4(5)
O5 La1 O7 C4 . . -153.7(4)
O9 La1 O7 C4 . . -9.9(4)
O10 La1 O7 C4 4_666 . 71.7(5)
O4 La1 O7 C4 2_645 . 135.5(4)
O3 La1 O7 Na1 . . 97.6(2)
O6 La1 O7 Na1 2_645 . -105.7(2)
O1 La1 O7 Na1 . . 68.5(2)
O8 La1 O7 Na1 4_666 . -21.1(2)
O2 La1 O7 Na1 3_666 . 157.00(10)
O5 La1 O7 Na1 . . 30.70(10)
O9 La1 O7 Na1 . . 174.5(2)
O10 La1 O7 Na1 4_666 . -103.9(2)
O4 La1 O7 Na1 2_645 . -40.10(10)
O3 La1 O9 C5 . . 83.6(4)
O6 La1 O9 C5 2_645 . -80.2(4)
O1 La1 O9 C5 . . 133.1(4)
O7 La1 O9 C5 . . 1.9(3)
O8 La1 O9 C5 4_666 . -97.9(5)
O2 La1 O9 C5 3_666 . 166.4(4)
O5 La1 O9 C5 . . 42.0(4)
O10 La1 O9 C5 4_666 . -144.5(4)
O4 La1 O9 C5 2_645 . -31.9(4)
O3 La1 O9 Na2 . 3_666 -99.6(2)
O6 La1 O9 Na2 2_645 3_666 96.6(2)
O1 La1 O9 Na2 . 3_666 -50.2(2)
O7 La1 O9 Na2 . 3_666 178.7(2)
O8 La1 O9 Na2 4_666 3_666 78.8(5)
O2 La1 O9 Na2 3_666 3_666 -16.8(2)
O5 La1 O9 Na2 . 3_666 -141.30(10)
O10 La1 O9 Na2 4_666 3_666 32.3(2)
O4 La1 O9 Na2 2_645 3_666 144.80(10)
O7 Na1 O1w Na2 . 2_645 -68.2(2)
O10 Na1 O1w Na2 1_655 2_645 104.2(2)
O4 Na1 O1w Na2 2_645 2_645 -54.6(6)
O5 Na1 O1w Na2 . 2_645 -142.90(10)
O2 Na1 O1w Na2 2_645 2_645 37.20(10)
La1 O1 C1 O2 . . -170.4(4)
La1 O1 C1 C1 . 3_666 7.8(7)
Na2 O2 C1 O1 . . -21.7(7)
La1 O2 C1 O1 3_666 . -171.6(4)
Na1 O2 C1 O1 2_655 . 71.6(5)
Na2 O2 C1 C1 . 3_666 160.1(4)
La1 O2 C1 C1 3_666 3_666 10.1(7)
Na1 O2 C1 C1 2_655 3_666 -106.7(5)
La1 O3 C2 O4 . . -145.9(4)
La1 O3 C2 C3 . . 36.3(5)
Na1 O4 C2 O3 2_655 . 81.7(6)
Na2 O4 C2 O3 4_575 . -35.7(7)
La1 O4 C2 O3 2_655 . -156.4(4)
Na1 O4 C2 C3 2_655 . -100.5(4)
Na2 O4 C2 C3 4_575 . 142.1(3)
La1 O4 C2 C3 2_655 . 21.4(5)
La1 O6 C3 O5 2_655 . -176.4(4)
La1 O6 C3 C2 2_655 . 4.8(6)
Na2 O5 C3 O6 3_766 . 37.3(7)
Na1 O5 C3 O6 . . -73.1(6)
La1 O5 C3 O6 . . 173.4(4)
Na2 O5 C3 C2 3_766 . -143.8(3)
Na1 O5 C3 C2 . . 105.8(4)
La1 O5 C3 C2 . . -7.8(5)
O3 C2 C3 O6 . . 159.7(5)
O4 C2 C3 O6 . . -18.3(7)
O3 C2 C3 O5 . . -19.2(6)
O4 C2 C3 O5 . . 162.7(4)
Na2 O8 C4 O7 2_645 . -4.7(8)
La1 O8 C4 O7 4_565 . -175.1(4)
Na2 O8 C4 C5 2_645 . 174.6(3)
La1 O8 C4 C5 4_565 . 4.2(6)
Na1 O7 C4 O8 . . 9.3(8)
La1 O7 C4 O8 . . -165.0(4)
Na1 O7 C4 C5 . . -170.0(3)
La1 O7 C4 C5 . . 15.7(6)
Na2 O9 C5 O10 3_666 . 9.7(8)
La1 O9 C5 O10 . . -174.7(4)
Na2 O9 C5 C4 3_666 . -171.3(3)
La1 O9 C5 C4 . . 4.3(6)
Na1 O10 C5 O9 1_455 . -4.3(8)
La1 O10 C5 O9 4_565 . -165.7(4)
Na1 O10 C5 C4 1_455 . 176.7(3)
La1 O10 C5 C4 4_565 . 15.2(6)
O8 C4 C5 O9 . . 167.6(5)
O7 C4 C5 O9 . . -13.1(7)
O8 C4 C5 O10 . . -13.3(7)
O7 C4 C5 O10 . . 166.0(5)
